data_7115459
loop_
_publ_author_name
'Michal J. Bialek'
'Lechoslaw Latos-Grazynski'

_publ_section_title
;
 Merging of inner and outer ruthenium organometallic coordination motifs
 within an azuliporphyrin framework
;
_journal_name_full Chem.Commun.
_journal_page_first 9270
_journal_paper_doi 10.1039/C4cc04271A
_journal_volume 50
_journal_year 2014
_chemical_formula_sum 'C59 H31 N3 Ni O9 Ru4'
_chemical_formula_weight 1388.86
_chemical_name_systematic
; 
 ? 
;
_space_group_IT_number 2
_symmetry_cell_setting triclinic
_symmetry_space_group_name_Hall '-P 1'
_symmetry_space_group_name_H-M 'P -1'
_atom_sites_solution_hydrogens geom
_atom_sites_solution_primary direct
_atom_sites_solution_secondary difmap
_audit_creation_method SHELXL-97
_cell_angle_alpha 98.26(3)
_cell_angle_beta 100.04(3)
_cell_angle_gamma 105.21(4)
_cell_formula_units_Z 2
_cell_length_a 9.461(3)
_cell_length_b 12.465(3)
_cell_length_c 22.653(5)
_cell_measurement_temperature 100(2)
_cell_measurement_theta_max 36.81
_cell_measurement_theta_min 2.96
_cell_volume 2487.5(13)
_computing_cell_refinement
;
CrysAlisPro, Agilent Technologies,
Version 1.171.36.28 (release 01-02-2013 CrysAlis171 .NET)
(compiled Feb  1 2013,16:14:44)
;
_computing_data_collection
;
CrysAlisPro, Agilent Technologies,
Version 1.171.36.28 (release 01-02-2013 CrysAlis171 .NET)
(compiled Feb  1 2013,16:14:44)
;
_computing_data_reduction
;
CrysAlisPro, Agilent Technologies,
Version 1.171.36.28 (release 01-02-2013 CrysAlis171 .NET)
(compiled Feb  1 2013,16:14:44)
;
_computing_structure_refinement 'SHELXL-97 (Sheldrick, 1997)'
_computing_structure_solution 'SHELXS-97 (Sheldrick, 1990)'
_diffrn_ambient_temperature 100(2)
_diffrn_detector_area_resol_mean 8.34
_diffrn_measured_fraction_theta_full 0.997
_diffrn_measured_fraction_theta_max 0.997
_diffrn_measurement_device_type 'Xcalibur, Sapphire2, large Be window'
_diffrn_measurement_method '\w scans'
_diffrn_radiation_monochromator graphite
_diffrn_radiation_source 'Enhance (Mo) X-ray Source'
_diffrn_radiation_type MoK\a
_diffrn_radiation_wavelength 0.71073
_diffrn_reflns_av_R_equivalents 0.0259
_diffrn_reflns_av_sigmaI/netI 0.0317
_diffrn_reflns_limit_h_max 11
_diffrn_reflns_limit_h_min -10
_diffrn_reflns_limit_k_max 15
_diffrn_reflns_limit_k_min -15
_diffrn_reflns_limit_l_max 26
_diffrn_reflns_limit_l_min -27
_diffrn_reflns_number 22724
_diffrn_reflns_theta_full 25.50
_diffrn_reflns_theta_max 26.00
_diffrn_reflns_theta_min 2.96
_exptl_absorpt_coefficient_mu 1.622
_exptl_absorpt_correction_T_max 0.813
_exptl_absorpt_correction_T_min 0.531
_exptl_absorpt_correction_type analytical
_exptl_absorpt_process_details
;
CrysAlisPro, Agilent Technologies,
Version 1.171.36.28 (release 01-02-2013 CrysAlis171 .NET)
(compiled Feb  1 2013,16:14:44)
Analytical numeric absorption correction using a multifaceted crystal
            model based on expressions derived by R.C. Clark & J.S. Reid.
(Clark, R. C. & Reid, J. S. (1995). Acta Cryst. A51, 887-897)
;
_exptl_crystal_colour 'dark brown'
_exptl_crystal_density_diffrn 1.854
_exptl_crystal_density_method 'not measured'
_exptl_crystal_description block
_exptl_crystal_F_000 1364
_exptl_crystal_size_max 0.66
_exptl_crystal_size_mid 0.23
_exptl_crystal_size_min 0.16
_refine_diff_density_max 0.712
_refine_diff_density_min -0.672
_refine_diff_density_rms 0.123
_refine_ls_extinction_method none
_refine_ls_goodness_of_fit_ref 1.039
_refine_ls_hydrogen_treatment constr
_refine_ls_matrix_type full
_refine_ls_number_parameters 685
_refine_ls_number_reflns 9759
_refine_ls_number_restraints 0
_refine_ls_restrained_S_all 1.039
_refine_ls_R_factor_all 0.0352
_refine_ls_R_factor_gt 0.0320
_refine_ls_shift/su_max 0.001
_refine_ls_shift/su_mean 0.000
_refine_ls_structure_factor_coef Fsqd
_refine_ls_weighting_details 'calc w=1/[\s^2^(Fo^2^)+(0.0488P)^2^+3.9967P] where P=(Fo^2^+2Fc^2^)/3'
_refine_ls_weighting_scheme calc
_refine_ls_wR_factor_gt 0.0844
_refine_ls_wR_factor_ref 0.0873
_reflns_number_gt 8976
_reflns_number_total 9759
_reflns_threshold_expression >2sigma(I)
_cod_data_source_file c4cc04271a2.cif
_cod_data_source_block 4
_cod_database_code 7115459

loop_
_symmetry_equiv_pos_as_xyz
'x, y, z'
'-x, -y, -z'

loop_
_atom_site_label
_atom_site_type_symbol
_atom_site_fract_x
_atom_site_fract_y
_atom_site_fract_z
_atom_site_U_iso_or_equiv
_atom_site_adp_type
_atom_site_occupancy
_atom_site_symmetry_multiplicity
_atom_site_calc_flag
_atom_site_refinement_flags
Ni1 Ni 0.51622(4) 0.90208(3) 0.316619(17) 0.01360(9) Uani 1 1 d .
Ru1 Ru 0.72795(3) 0.96381(2) 0.216996(11) 0.01303(7) Uani 1 1 d .
Ru2 Ru 0.87970(3) 1.13873(2) 0.159775(11) 0.01590(7) Uani 1 1 d .
Ru3 Ru 0.78234(3) 0.90426(2) 0.098678(11) 0.01560(7) Uani 1 1 d .
Ru4 Ru 1.02227(3) 0.98835(2) 0.192625(12) 0.01792(7) Uani 1 1 d .
N22 N 0.4039(3) 0.7501(2) 0.27488(12) 0.0150(5) Uani 1 1 d .
N23 N 0.5516(3) 0.8496(2) 0.39363(12) 0.0172(5) Uani 1 1 d .
N24 N 0.6115(3) 1.0562(2) 0.35943(12) 0.0159(5) Uani 1 1 d .
C1 C 0.5631(3) 1.0652(2) 0.23033(14) 0.0139(6) Uani 1 1 d .
C2 C 0.5883(3) 1.0652(3) 0.16833(14) 0.0156(6) Uani 1 1 d .
C2A C 0.6472(4) 1.1645(3) 0.14356(14) 0.0161(6) Uani 1 1 d .
H2A H 0.6480 1.2358 0.1653 0.019 Uiso 1 1 calc R
C2B C 0.7029(4) 1.1636(3) 0.09051(15) 0.0188(7) Uani 1 1 d .
H2B H 0.7251 1.2322 0.0756 0.023 Uiso 1 1 calc R
C2C C 0.7293(4) 1.0661(3) 0.05655(14) 0.0182(6) Uani 1 1 d .
H2C H 0.7857 1.0811 0.0262 0.022 Uiso 1 1 d R
C3 C 0.5352(3) 0.9466(3) 0.13658(14) 0.0153(6) Uani 1 1 d .
C3A C 0.5358(4) 0.8996(3) 0.07371(14) 0.0161(6) Uani 1 1 d .
H3A H 0.4738 0.8242 0.0570 0.019 Uiso 1 1 calc R
C3B C 0.6187(4) 0.9549(3) 0.03621(14) 0.0171(6) Uani 1 1 d .
H3B H 0.6021 0.9179 -0.0052 0.021 Uiso 1 1 calc R
C4 C 0.4763(3) 0.8801(3) 0.17995(14) 0.0146(6) Uani 1 1 d .
C5 C 0.3905(3) 0.7618(3) 0.16596(14) 0.0148(6) Uani 1 1 d .
C5A C 0.3207(4) 0.6975(3) 0.10201(14) 0.0170(6) Uani 1 1 d .
C5B C 0.2007(4) 0.7215(3) 0.06718(15) 0.0213(7) Uani 1 1 d .
H5B H 0.1655 0.7816 0.0833 0.026 Uiso 1 1 calc R
C5C C 0.1327(4) 0.6577(3) 0.00905(16) 0.0260(8) Uani 1 1 d .
H5C H 0.0499 0.6737 -0.0144 0.031 Uiso 1 1 calc R
C5D C 0.1842(5) 0.5704(3) -0.01529(16) 0.0299(8) Uani 1 1 d .
H5D H 0.1386 0.5281 -0.0556 0.036 Uiso 1 1 calc R
C5E C 0.3021(5) 0.5454(3) 0.01931(17) 0.0336(9) Uani 1 1 d .
H5E H 0.3372 0.4853 0.0029 0.040 Uiso 1 1 calc R
C5F C 0.3698(4) 0.6076(3) 0.07795(16) 0.0245(7) Uani 1 1 d .
H5F H 0.4497 0.5891 0.1018 0.029 Uiso 1 1 calc R
C6 C 0.3522(4) 0.7079(3) 0.21191(14) 0.0163(6) Uani 1 1 d .
C7 C 0.2488(4) 0.5944(3) 0.20118(15) 0.0194(7) Uani 1 1 d .
H7 H 0.1959 0.5482 0.1625 0.023 Uiso 1 1 calc R
C8 C 0.2418(4) 0.5670(3) 0.25583(15) 0.0195(7) Uani 1 1 d .
H8 H 0.1823 0.4982 0.2633 0.023 Uiso 1 1 calc R
C9 C 0.3429(4) 0.6628(3) 0.30153(15) 0.0172(6) Uani 1 1 d .
C10 C 0.3810(4) 0.6570(3) 0.36283(15) 0.0193(7) Uani 1 1 d .
C10A C 0.3055(4) 0.5527(3) 0.38446(15) 0.0230(7) Uani 1 1 d .
C10B C 0.3639(5) 0.4599(3) 0.38113(17) 0.0300(8) Uani 1 1 d .
H10B H 0.4498 0.4621 0.3644 0.036 Uiso 1 1 calc R
C10C C 0.2952(5) 0.3650(3) 0.40241(18) 0.0370(10) Uani 1 1 d .
H10C H 0.3351 0.3025 0.4009 0.044 Uiso 1 1 calc R
C10D C 0.1692(6) 0.3611(3) 0.42573(18) 0.0429(11) Uani 1 1 d .
H10D H 0.1225 0.2957 0.4401 0.051 Uiso 1 1 calc R
C10E C 0.1105(5) 0.4513(4) 0.42840(19) 0.0419(11) Uani 1 1 d .
H10E H 0.0233 0.4478 0.4443 0.050 Uiso 1 1 calc R
C10F C 0.1790(5) 0.5477(3) 0.40768(16) 0.0311(8) Uani 1 1 d .
H10F H 0.1386 0.6099 0.4096 0.037 Uiso 1 1 calc R
C11 C 0.4899(4) 0.7441(3) 0.40432(15) 0.0195(7) Uani 1 1 d .
C12 C 0.5537(4) 0.7355(3) 0.46605(15) 0.0230(7) Uani 1 1 d .
H12 H 0.5290 0.6710 0.4843 0.028 Uiso 1 1 calc R
C13 C 0.6545(4) 0.8365(3) 0.49226(15) 0.0222(7) Uani 1 1 d .
H13 H 0.7180 0.8564 0.5320 0.027 Uiso 1 1 calc R
C14 C 0.6475(4) 0.9093(3) 0.44808(14) 0.0189(7) Uani 1 1 d .
C15 C 0.7106(4) 1.0255(3) 0.46154(15) 0.0185(7) Uani 1 1 d .
C15A C 0.8084(4) 1.0840(3) 0.52317(14) 0.0190(7) Uani 1 1 d .
C15B C 0.7493(4) 1.0841(3) 0.57512(15) 0.0229(7) Uani 1 1 d .
H15B H 0.6476 1.0428 0.5720 0.027 Uiso 1 1 calc R
C15C C 0.8388(5) 1.1444(3) 0.63166(16) 0.0291(8) Uani 1 1 d .
H15C H 0.7980 1.1440 0.6671 0.035 Uiso 1 1 calc R
C15D C 0.9858(5) 1.2045(3) 0.63647(16) 0.0303(8) Uani 1 1 d .
H15D H 1.0458 1.2470 0.6750 0.036 Uiso 1 1 calc R
C15E C 1.0465(4) 1.2032(3) 0.58515(18) 0.0332(9) Uani 1 1 d .
H15E H 1.1488 1.2436 0.5886 0.040 Uiso 1 1 calc R
C15F C 0.9578(4) 1.1428(3) 0.52855(16) 0.0265(8) Uani 1 1 d .
H15F H 0.9998 1.1418 0.4934 0.032 Uiso 1 1 calc R
C16 C 0.6767(4) 1.0933(3) 0.42002(14) 0.0174(6) Uani 1 1 d .
C17 C 0.7025(4) 1.2142(3) 0.43792(15) 0.0204(7) Uani 1 1 d .
H17 H 0.7455 1.2587 0.4779 0.024 Uiso 1 1 calc R
C18 C 0.6550(4) 1.2517(3) 0.38825(15) 0.0202(7) Uani 1 1 d .
H18 H 0.6523 1.3268 0.3866 0.024 Uiso 1 1 calc R
C19 C 0.6084(4) 1.1564(3) 0.33735(14) 0.0160(6) Uani 1 1 d .
C20 C 0.5908(3) 1.1653(3) 0.27738(14) 0.0150(6) Uani 1 1 d .
C20A C 0.5891(4) 1.2771(3) 0.26143(14) 0.0169(6) Uani 1 1 d .
C20B C 0.4593(4) 1.2867(3) 0.22585(16) 0.0221(7) Uani 1 1 d .
H20B H 0.3733 1.2222 0.2120 0.027 Uiso 1 1 calc R
C20C C 0.4537(4) 1.3893(3) 0.21035(18) 0.0314(9) Uani 1 1 d .
H20C H 0.3645 1.3949 0.1858 0.038 Uiso 1 1 calc R
C20D C 0.5776(5) 1.4830(3) 0.2306(2) 0.0427(11) Uani 1 1 d .
H20D H 0.5737 1.5535 0.2201 0.051 Uiso 1 1 calc R
C20E C 0.7076(5) 1.4755(3) 0.2661(2) 0.0374(10) Uani 1 1 d .
H20E H 0.7928 1.5407 0.2798 0.045 Uiso 1 1 calc R
C20F C 0.7143(4) 1.3726(3) 0.28165(16) 0.0248(7) Uani 1 1 d .
H20F H 0.8039 1.3676 0.3060 0.030 Uiso 1 1 calc R
C21 C 0.5044(3) 0.9518(3) 0.23994(14) 0.0152(6) Uani 1 1 d .
C22 C 0.8711(4) 1.0354(3) 0.29086(15) 0.0195(7) Uani 1 1 d .
O22 O 0.9397(3) 1.0782(2) 0.33924(11) 0.0278(6) Uani 1 1 d .
C23 C 0.9713(4) 1.2385(3) 0.23454(15) 0.0223(7) Uani 1 1 d .
O23 O 1.0319(3) 1.3018(2) 0.27936(12) 0.0311(6) Uani 1 1 d .
C24 C 1.0312(4) 1.2270(3) 0.13058(15) 0.0249(8) Uani 1 1 d .
O24 O 1.1254(3) 1.2853(3) 0.11431(12) 0.0387(7) Uani 1 1 d .
C25 C 0.8944(4) 0.8862(3) 0.04080(15) 0.0223(7) Uani 1 1 d .
O25 O 0.9639(3) 0.8727(2) 0.00523(12) 0.0334(6) Uani 1 1 d .
C26 C 0.7562(4) 0.7509(3) 0.09865(15) 0.0229(7) Uani 1 1 d .
O26 O 0.7462(3) 0.6570(2) 0.09834(12) 0.0332(6) Uani 1 1 d .
C27 C 0.7599(4) 0.8258(3) 0.22761(15) 0.0217(7) Uani 1 1 d .
O27 O 0.7609(3) 0.7373(2) 0.23541(12) 0.0276(6) Uani 1 1 d .
C28 C 1.1671(4) 1.0706(3) 0.26615(16) 0.0244(7) Uani 1 1 d .
O28 O 1.2557(3) 1.1152(2) 0.30956(12) 0.0338(6) Uani 1 1 d .
C29 C 1.1520(4) 1.0201(3) 0.14027(16) 0.0247(8) Uani 1 1 d .
O29 O 1.2349(3) 1.0385(2) 0.10859(12) 0.0303(6) Uani 1 1 d .
C30 C 1.0514(4) 0.8455(3) 0.20129(16) 0.0240(7) Uani 1 1 d .
O30 O 1.0645(3) 0.7585(2) 0.20553(14) 0.0367(7) Uani 1 1 d .

loop_
_atom_site_aniso_label
_atom_site_aniso_U_11
_atom_site_aniso_U_22
_atom_site_aniso_U_33
_atom_site_aniso_U_23
_atom_site_aniso_U_13
_atom_site_aniso_U_12
Ni1 0.0155(2) 0.01163(19) 0.01322(19) 0.00287(15) 0.00288(15) 0.00328(16)
Ru1 0.01346(13) 0.01300(12) 0.01292(12) 0.00300(9) 0.00247(10) 0.00449(10)
Ru2 0.01520(14) 0.01574(13) 0.01568(13) 0.00469(10) 0.00270(10) 0.00236(10)
Ru3 0.01691(14) 0.01736(13) 0.01347(13) 0.00260(10) 0.00392(10) 0.00654(10)
Ru4 0.01395(14) 0.02287(14) 0.01803(14) 0.00532(10) 0.00284(10) 0.00707(11)
N22 0.0151(13) 0.0146(12) 0.0160(13) 0.0049(10) 0.0032(10) 0.0045(11)
N23 0.0192(14) 0.0152(13) 0.0163(13) 0.0025(10) 0.0032(11) 0.0042(11)
N24 0.0173(14) 0.0164(13) 0.0147(13) 0.0033(10) 0.0044(11) 0.0055(11)
C1 0.0111(15) 0.0130(14) 0.0188(15) 0.0033(12) 0.0019(12) 0.0064(12)
C2 0.0118(15) 0.0171(15) 0.0195(15) 0.0057(12) 0.0016(12) 0.0070(12)
C2A 0.0148(15) 0.0161(15) 0.0175(15) 0.0046(12) 0.0003(12) 0.0060(12)
C2B 0.0142(16) 0.0208(16) 0.0209(16) 0.0108(13) -0.0005(13) 0.0036(13)
C2C 0.0177(16) 0.0272(17) 0.0137(15) 0.0114(13) 0.0058(12) 0.0081(14)
C3 0.0130(15) 0.0157(15) 0.0183(15) 0.0043(12) 0.0021(12) 0.0064(12)
C3A 0.0142(15) 0.0189(15) 0.0152(15) 0.0053(12) 0.0004(12) 0.0055(13)
C3B 0.0137(16) 0.0254(17) 0.0145(15) 0.0045(12) 0.0014(12) 0.0104(13)
C4 0.0088(14) 0.0170(15) 0.0195(15) 0.0044(12) 0.0032(12) 0.0056(12)
C5 0.0141(15) 0.0169(15) 0.0147(14) 0.0048(12) 0.0016(12) 0.0067(12)
C5A 0.0169(16) 0.0144(14) 0.0167(15) 0.0030(12) 0.0033(12) 0.0000(12)
C5B 0.0211(17) 0.0208(16) 0.0197(16) 0.0039(13) 0.0043(13) 0.0023(14)
C5C 0.0241(19) 0.0292(19) 0.0190(17) 0.0092(14) 0.0002(14) -0.0011(15)
C5D 0.039(2) 0.0238(18) 0.0170(17) -0.0027(14) 0.0058(15) -0.0044(16)
C5E 0.050(3) 0.0209(18) 0.0269(19) -0.0030(15) 0.0101(18) 0.0078(17)
C5F 0.031(2) 0.0168(16) 0.0254(18) 0.0036(13) 0.0077(15) 0.0066(15)
C6 0.0152(16) 0.0146(15) 0.0180(15) 0.0012(12) 0.0003(12) 0.0057(12)
C7 0.0223(17) 0.0153(15) 0.0187(16) 0.0021(12) 0.0031(13) 0.0041(13)
C8 0.0199(17) 0.0135(15) 0.0235(17) 0.0046(12) 0.0054(13) 0.0012(13)
C9 0.0168(16) 0.0144(15) 0.0221(16) 0.0043(12) 0.0060(13) 0.0060(13)
C10 0.0217(17) 0.0174(15) 0.0204(16) 0.0073(13) 0.0054(13) 0.0060(13)
C10A 0.0267(19) 0.0170(16) 0.0178(16) 0.0041(13) -0.0009(14) -0.0028(14)
C10B 0.037(2) 0.0203(17) 0.0274(19) 0.0081(14) -0.0001(16) 0.0031(16)
C10C 0.053(3) 0.0203(18) 0.029(2) 0.0096(15) -0.0072(19) 0.0049(18)
C10D 0.063(3) 0.024(2) 0.027(2) 0.0131(16) -0.001(2) -0.009(2)
C10E 0.045(3) 0.041(2) 0.030(2) 0.0099(18) 0.0114(19) -0.006(2)
C10F 0.042(2) 0.0257(18) 0.0229(18) 0.0053(15) 0.0083(16) 0.0039(17)
C11 0.0204(17) 0.0194(16) 0.0193(16) 0.0046(13) 0.0056(13) 0.0058(13)
C12 0.0294(19) 0.0228(17) 0.0184(16) 0.0101(13) 0.0055(14) 0.0074(15)
C13 0.0217(18) 0.0263(17) 0.0177(16) 0.0067(13) -0.0004(13) 0.0072(14)
C14 0.0208(17) 0.0202(16) 0.0165(15) 0.0043(12) 0.0041(13) 0.0073(14)
C15 0.0154(16) 0.0201(16) 0.0181(16) 0.0019(12) 0.0043(13) 0.0027(13)
C15A 0.0239(18) 0.0182(15) 0.0146(15) 0.0040(12) 0.0021(13) 0.0068(14)
C15B 0.0247(19) 0.0249(17) 0.0202(16) 0.0046(13) 0.0044(14) 0.0096(15)
C15C 0.040(2) 0.0291(19) 0.0197(17) 0.0026(14) 0.0046(16) 0.0157(17)
C15D 0.037(2) 0.0276(19) 0.0201(17) -0.0011(14) -0.0075(15) 0.0102(17)
C15E 0.023(2) 0.031(2) 0.038(2) 0.0040(17) -0.0020(16) 0.0017(16)
C15F 0.0268(19) 0.0268(18) 0.0222(17) 0.0038(14) 0.0063(15) 0.0015(15)
C16 0.0168(16) 0.0202(16) 0.0151(15) 0.0024(12) 0.0053(12) 0.0045(13)
C17 0.0226(17) 0.0166(15) 0.0183(16) -0.0028(12) 0.0028(13) 0.0041(13)
C18 0.0242(18) 0.0148(15) 0.0198(16) 0.0001(12) 0.0047(13) 0.0048(13)
C19 0.0179(16) 0.0144(14) 0.0172(15) 0.0036(12) 0.0074(13) 0.0045(12)
C20 0.0136(15) 0.0139(14) 0.0172(15) 0.0038(12) 0.0044(12) 0.0029(12)
C20A 0.0185(16) 0.0132(14) 0.0191(15) 0.0024(12) 0.0045(13) 0.0053(13)
C20B 0.0236(18) 0.0149(15) 0.0257(17) 0.0013(13) 0.0021(14) 0.0059(14)
C20C 0.029(2) 0.0236(18) 0.040(2) 0.0084(16) -0.0053(17) 0.0118(16)
C20D 0.041(2) 0.0176(18) 0.065(3) 0.0180(19) -0.004(2) 0.0047(17)
C20E 0.034(2) 0.0185(18) 0.049(2) 0.0081(17) -0.0057(19) -0.0023(16)
C20F 0.0242(19) 0.0185(16) 0.0285(18) 0.0060(14) -0.0005(15) 0.0046(14)
C21 0.0123(15) 0.0150(15) 0.0186(15) 0.0025(12) 0.0050(12) 0.0043(12)
C22 0.0179(17) 0.0190(16) 0.0202(17) 0.0022(13) 0.0029(14) 0.0048(13)
O22 0.0212(13) 0.0360(14) 0.0207(13) -0.0022(11) 0.0009(10) 0.0057(11)
C23 0.0206(18) 0.0240(17) 0.0217(17) 0.0089(14) 0.0054(14) 0.0030(14)
O23 0.0277(14) 0.0296(14) 0.0264(14) 0.0002(11) -0.0017(11) 0.0001(11)
C24 0.0210(18) 0.0299(18) 0.0192(16) 0.0037(14) -0.0016(14) 0.0045(15)
O24 0.0246(15) 0.0494(17) 0.0298(14) 0.0114(13) 0.0056(12) -0.0113(13)
C25 0.0246(18) 0.0250(17) 0.0186(16) 0.0028(13) 0.0027(14) 0.0115(15)
O25 0.0332(15) 0.0460(17) 0.0257(13) 0.0062(12) 0.0139(12) 0.0153(13)
C26 0.0275(19) 0.0271(19) 0.0170(16) 0.0025(13) 0.0070(14) 0.0126(15)
O26 0.0454(17) 0.0225(14) 0.0343(15) 0.0025(11) 0.0090(13) 0.0158(12)
C27 0.0192(17) 0.0206(17) 0.0219(17) 0.0009(13) 0.0000(13) 0.0049(14)
O27 0.0256(14) 0.0166(12) 0.0390(15) 0.0084(10) 0.0014(11) 0.0054(10)
C28 0.0188(18) 0.0339(19) 0.0243(18) 0.0086(15) 0.0083(15) 0.0102(15)
O28 0.0202(13) 0.0492(17) 0.0256(14) 0.0015(12) -0.0002(11) 0.0058(12)
C29 0.0218(18) 0.0240(17) 0.0247(17) 0.0017(14) -0.0039(15) 0.0084(14)
O29 0.0207(13) 0.0434(16) 0.0290(14) 0.0067(12) 0.0134(11) 0.0085(12)
C30 0.0196(18) 0.032(2) 0.0238(17) 0.0090(14) 0.0060(14) 0.0102(15)
O30 0.0329(16) 0.0372(16) 0.0529(18) 0.0201(13) 0.0152(13) 0.0224(13)

loop_
_atom_type_symbol
_atom_type_description
_atom_type_scat_dispersion_real
_atom_type_scat_dispersion_imag
_atom_type_scat_source
C C 0.0033 0.0016 'International Tables Vol C Tables 4.2.6.8 and 6.1.1.4'
H H 0.0000 0.0000 'International Tables Vol C Tables 4.2.6.8 and 6.1.1.4'
N N 0.0061 0.0033 'International Tables Vol C Tables 4.2.6.8 and 6.1.1.4'
Ni Ni 0.3393 1.1124 'International Tables Vol C Tables 4.2.6.8 and 6.1.1.4'
O O 0.0106 0.0060 'International Tables Vol C Tables 4.2.6.8 and 6.1.1.4'
Ru Ru -1.2594 0.8363 'International Tables Vol C Tables 4.2.6.8 and 6.1.1.4'

loop_
_geom_angle_atom_site_label_1
_geom_angle_atom_site_label_2
_geom_angle_atom_site_label_3
_geom_angle
N22 Ni1 C21 90.39(12)
N22 Ni1 N24 174.76(11)
C21 Ni1 N24 90.00(12)
N22 Ni1 N23 90.28(11)
C21 Ni1 N23 173.16(12)
N24 Ni1 N23 89.96(11)
C27 Ru1 C22 89.10(15)
C27 Ru1 C21 103.94(14)
C22 Ru1 C21 105.30(13)
C27 Ru1 C4 91.95(14)
C22 Ru1 C4 141.55(13)
C21 Ru1 C4 37.54(11)
C27 Ru1 C1 140.79(14)
C22 Ru1 C1 96.95(13)
C21 Ru1 C1 37.13(11)
C4 Ru1 C1 60.09(11)
C27 Ru1 C3 113.50(13)
C22 Ru1 C3 156.45(13)
C21 Ru1 C3 64.22(11)
C4 Ru1 C3 37.43(11)
C1 Ru1 C3 61.57(11)
C27 Ru1 C2 150.31(13)
C22 Ru1 C2 119.72(13)
C21 Ru1 C2 63.83(12)
C4 Ru1 C2 61.47(11)
C1 Ru1 C2 37.22(11)
C3 Ru1 C2 37.08(11)
C27 Ru1 Ru3 83.92(11)
C22 Ru1 Ru3 127.81(11)
C21 Ru1 Ru3 126.61(9)
C4 Ru1 Ru3 90.47(8)
C1 Ru1 Ru3 120.12(8)
C3 Ru1 Ru3 64.39(8)
C2 Ru1 Ru3 83.36(8)
C27 Ru1 Ru4 77.29(12)
C22 Ru1 Ru4 72.08(11)
C21 Ru1 Ru4 177.16(8)
C4 Ru1 Ru4 145.25(8)
C1 Ru1 Ru4 141.33(8)
C3 Ru1 Ru4 117.77(8)
C2 Ru1 Ru4 116.31(8)
Ru3 Ru1 Ru4 55.90(3)
C27 Ru1 Ru2 131.20(11)
C22 Ru1 Ru2 88.54(11)
C21 Ru1 Ru2 123.59(9)
C4 Ru1 Ru2 118.21(9)
C1 Ru1 Ru2 87.79(8)
C3 Ru1 Ru2 81.49(9)
C2 Ru1 Ru2 62.00(8)
Ru3 Ru1 Ru2 60.30(3)
Ru4 Ru1 Ru2 55.77(3)
C24 Ru2 C23 85.02(15)
C24 Ru2 C2B 92.46(14)
C23 Ru2 C2B 124.17(14)
C24 Ru2 C2A 120.14(14)
C23 Ru2 C2A 100.72(14)
C2B Ru2 C2A 36.17(12)
C24 Ru2 C2C 90.43(13)
C23 Ru2 C2C 159.59(13)
C2B Ru2 C2C 36.03(12)
C2A Ru2 C2C 64.61(11)
C24 Ru2 Ru4 97.30(12)
C23 Ru2 Ru4 91.18(11)
C2B Ru2 Ru4 144.07(9)
C2A Ru2 Ru4 141.34(8)
C2C Ru2 Ru4 109.14(8)
C24 Ru2 Ru3 112.96(11)
C23 Ru2 Ru3 144.47(11)
C2B Ru2 Ru3 86.88(9)
C2A Ru2 Ru3 96.06(9)
C2C Ru2 Ru3 54.98(8)
Ru4 Ru2 Ru3 57.47(3)
C24 Ru2 Ru1 159.22(12)
C23 Ru2 Ru1 92.87(11)
C2B Ru2 Ru1 105.65(9)
C2A Ru2 Ru1 80.59(9)
C2C Ru2 Ru1 98.21(9)
Ru4 Ru2 Ru1 62.04(2)
Ru3 Ru2 Ru1 59.24(2)
C25 Ru3 C26 85.52(15)
C25 Ru3 C3B 93.04(14)
C26 Ru3 C3B 119.47(15)
C25 Ru3 C3A 122.94(13)
C26 Ru3 C3A 99.00(14)
C3B Ru3 C3A 36.05(12)
C25 Ru3 C2C 88.93(13)
C26 Ru3 C2C 154.16(13)
C3B Ru3 C2C 35.62(12)
C3A Ru3 C2C 63.39(12)
C25 Ru3 Ru4 94.45(11)
C26 Ru3 Ru4 97.86(12)
C3B Ru3 Ru4 142.38(9)
C3A Ru3 Ru4 139.87(8)
C2C Ru3 Ru4 107.74(8)
C25 Ru3 Ru1 157.09(11)
C26 Ru3 Ru1 97.06(10)
C3B Ru3 Ru1 105.20(9)
C3A Ru3 Ru1 79.29(8)
C2C Ru3 Ru1 97.80(8)
Ru4 Ru3 Ru1 62.64(3)
C25 Ru3 Ru2 108.67(11)
C26 Ru3 Ru2 151.80(10)
C3B Ru3 Ru2 84.87(9)
C3A Ru3 Ru2 93.44(9)
C2C Ru3 Ru2 53.12(8)
Ru4 Ru3 Ru2 57.83(4)
Ru1 Ru3 Ru2 60.46(3)
C29 Ru4 C30 95.73(15)
C29 Ru4 C28 95.68(15)
C30 Ru4 C28 94.46(16)
C29 Ru4 Ru3 92.02(11)
C30 Ru4 Ru3 95.58(11)
C28 Ru4 Ru3 166.67(11)
C29 Ru4 Ru2 92.90(11)
C30 Ru4 Ru2 158.76(11)
C28 Ru4 Ru2 103.96(11)
Ru3 Ru4 Ru2 64.70(3)
C29 Ru4 Ru1 148.90(11)
C30 Ru4 Ru1 102.38(11)
C28 Ru4 Ru1 107.73(11)
Ru3 Ru4 Ru1 61.45(3)
Ru2 Ru4 Ru1 62.19(3)
C9 N22 C6 105.0(3)
C9 N22 Ni1 126.2(2)
C6 N22 Ni1 128.4(2)
C11 N23 C14 105.1(3)
C11 N23 Ni1 127.3(2)
C14 N23 Ni1 127.6(2)
C16 N24 C19 104.3(3)
C16 N24 Ni1 127.5(2)
C19 N24 Ni1 127.5(2)
C21 C1 C20 122.6(3)
C21 C1 C2 111.7(3)
C20 C1 C2 125.7(3)
C21 C1 Ru1 69.71(17)
C20 C1 Ru1 125.8(2)
C2 C1 Ru1 72.31(17)
C2A C2 C3 127.7(3)
C2A C2 C1 126.1(3)
C3 C2 C1 106.1(3)
C2A C2 Ru1 125.9(2)
C3 C2 Ru1 70.57(17)
C1 C2 Ru1 70.47(17)
C2B C2A C2 125.3(3)
C2B C2A Ru2 68.92(18)
C2 C2A Ru2 90.78(19)
C2B C2A H2A 117.4
C2 C2A H2A 117.4
Ru2 C2A H2A 112.1
C2A C2B C2C 124.8(3)
C2A C2B Ru2 74.91(19)
C2C C2B Ru2 80.28(19)
C2A C2B H2B 117.6
C2C C2B H2B 117.6
Ru2 C2B H2B 117.6
C2B C2C C3B 124.2(3)
C2B C2C Ru2 63.69(17)
C3B C2C Ru2 124.3(2)
C2B C2C Ru3 126.0(2)
C3B C2C Ru3 61.31(17)
Ru2 C2C Ru3 71.90(9)
C2B C2C H2C 115.6
C3B C2C H2C 109.6
Ru2 C2C H2C 112.9
Ru3 C2C H2C 108.8
C2 C3 C3A 128.4(3)
C2 C3 C4 106.6(3)
C3A C3 C4 125.0(3)
C2 C3 Ru1 72.35(18)
C3A C3 Ru1 122.2(2)
C4 C3 Ru1 71.24(17)
C3B C3A C3 126.1(3)
C3B C3A Ru3 68.30(18)
C3 C3A Ru3 92.95(19)
C3B C3A H3A 117.0
C3 C3A H3A 117.0
Ru3 C3A H3A 110.5
C3A C3B C2C 123.9(3)
C3A C3B Ru3 75.64(18)
C2C C3B Ru3 83.06(19)
C3A C3B H3B 118.1
C2C C3B H3B 118.1
Ru3 C3B H3B 113.1
C5 C4 C21 122.8(3)
C5 C4 C3 126.3(3)
C21 C4 C3 110.8(3)
C5 C4 Ru1 130.1(2)
C21 C4 Ru1 69.53(17)
C3 C4 Ru1 71.33(17)
C6 C5 C4 120.0(3)
C6 C5 C5A 116.6(3)
C4 C5 C5A 122.8(3)
C5B C5A C5F 119.2(3)
C5B C5A C5 120.7(3)
C5F C5A C5 120.0(3)
C5C C5B C5A 120.0(3)
C5C C5B H5B 120.0
C5A C5B H5B 120.0
C5B C5C C5D 120.5(4)
C5B C5C H5C 119.7
C5D C5C H5C 119.7
C5E C5D C5C 119.7(3)
C5E C5D H5D 120.2
C5C C5D H5D 120.2
C5D C5E C5F 120.3(3)
C5D C5E H5E 119.8
C5F C5E H5E 119.8
C5E C5F C5A 120.2(4)
C5E C5F H5F 119.9
C5A C5F H5F 119.9
C5 C6 N22 127.0(3)
C5 C6 C7 123.4(3)
N22 C6 C7 109.6(3)
C8 C7 C6 107.5(3)
C8 C7 H7 126.3
C6 C7 H7 126.3
C7 C8 C9 106.8(3)
C7 C8 H8 126.6
C9 C8 H8 126.6
N22 C9 C10 126.4(3)
N22 C9 C8 111.0(3)
C10 C9 C8 122.2(3)
C11 C10 C9 121.4(3)
C11 C10 C10A 118.9(3)
C9 C10 C10A 119.6(3)
C10F C10A C10B 119.8(3)
C10F C10A C10 120.3(3)
C10B C10A C10 120.0(3)
C10C C10B C10A 119.5(4)
C10C C10B H10B 120.3
C10A C10B H10B 120.3
C10D C10C C10B 120.2(4)
C10D C10C H10C 119.9
C10B C10C H10C 119.9
C10E C10D C10C 120.5(4)
C10E C10D H10D 119.8
C10C C10D H10D 119.8
C10D C10E C10F 120.0(4)
C10D C10E H10E 120.0
C10F C10E H10E 120.0
C10A C10F C10E 120.0(4)
C10A C10F H10F 120.0
C10E C10F H10F 120.0
N23 C11 C10 125.2(3)
N23 C11 C12 110.7(3)
C10 C11 C12 124.0(3)
C13 C12 C11 106.6(3)
C13 C12 H12 126.7
C11 C12 H12 126.7
C12 C13 C14 106.6(3)
C12 C13 H13 126.7
C14 C13 H13 126.7
N23 C14 C15 124.3(3)
N23 C14 C13 110.7(3)
C15 C14 C13 124.4(3)
C14 C15 C16 121.4(3)
C14 C15 C15A 120.7(3)
C16 C15 C15A 117.7(3)
C15F C15A C15B 119.3(3)
C15F C15A C15 120.1(3)
C15B C15A C15 120.5(3)
C15A C15B C15C 120.1(4)
C15A C15B H15B 119.9
C15C C15B H15B 119.9
C15D C15C C15B 120.3(4)
C15D C15C H15C 119.8
C15B C15C H15C 119.8
C15C C15D C15E 120.0(3)
C15C C15D H15D 120.0
C15E C15D H15D 120.0
C15D C15E C15F 120.0(4)
C15D C15E H15E 120.0
C15F C15E H15E 120.0
C15A C15F C15E 120.3(3)
C15A C15F H15F 119.9
C15E C15F H15F 119.9
N24 C16 C15 126.0(3)
N24 C16 C17 111.0(3)
C15 C16 C17 123.0(3)
C18 C17 C16 107.6(3)
C18 C17 H17 126.2
C16 C17 H17 126.2
C17 C18 C19 107.0(3)
C17 C18 H18 126.5
C19 C18 H18 126.5
C20 C19 N24 125.0(3)
C20 C19 C18 124.5(3)
N24 C19 C18 109.5(3)
C19 C20 C1 119.9(3)
C19 C20 C20A 118.5(3)
C1 C20 C20A 121.4(3)
C20B C20A C20F 119.0(3)
C20B C20A C20 119.3(3)
C20F C20A C20 121.7(3)
C20C C20B C20A 120.8(3)
C20C C20B H20B 119.6
C20A C20B H20B 119.6
C20D C20C C20B 119.7(4)
C20D C20C H20C 120.1
C20B C20C H20C 120.1
C20C C20D C20E 120.5(4)
C20C C20D H20D 119.8
C20E C20D H20D 119.8
C20D C20E C20F 120.2(4)
C20D C20E H20E 119.9
C20F C20E H20E 119.9
C20E C20F C20A 119.9(3)
C20E C20F H20F 120.1
C20A C20F H20F 120.1
C1 C21 C4 104.3(3)
C1 C21 Ni1 127.4(2)
C4 C21 Ni1 126.0(2)
C1 C21 Ru1 73.16(17)
C4 C21 Ru1 72.92(17)
Ni1 C21 Ru1 105.30(14)
O22 C22 Ru1 169.9(3)
O23 C23 Ru2 177.3(3)
O24 C24 Ru2 177.3(3)
O25 C25 Ru3 178.4(3)
O26 C26 Ru3 177.1(3)
O27 C27 Ru1 171.1(3)
O28 C28 Ru4 176.8(3)
O29 C29 Ru4 178.3(3)
O30 C30 Ru4 177.9(3)

loop_
_geom_bond_atom_site_label_1
_geom_bond_atom_site_label_2
_geom_bond_distance
Ni1 N22 1.921(3)
Ni1 C21 1.921(3)
Ni1 N24 1.922(3)
Ni1 N23 1.955(3)
Ru1 C27 1.864(3)
Ru1 C22 1.891(3)
Ru1 C21 2.237(3)
Ru1 C4 2.283(3)
Ru1 C1 2.283(3)
Ru1 C3 2.284(3)
Ru1 C2 2.308(3)
Ru1 Ru3 2.8477(7)
Ru1 Ru4 2.8792(10)
Ru1 Ru2 2.8833(11)
Ru2 C24 1.848(4)
Ru2 C23 1.867(4)
Ru2 C2B 2.203(3)
Ru2 C2A 2.280(3)
Ru2 C2C 2.422(3)
Ru2 Ru4 2.6952(9)
Ru2 Ru3 2.8786(12)
Ru3 C25 1.849(4)
Ru3 C26 1.862(4)
Ru3 C3B 2.192(3)
Ru3 C3A 2.285(3)
Ru3 C2C 2.480(3)
Ru3 Ru4 2.6845(13)
Ru4 C29 1.860(4)
Ru4 C30 1.904(4)
Ru4 C28 1.918(4)
N22 C9 1.365(4)
N22 C6 1.399(4)
N23 C11 1.367(4)
N23 C14 1.375(4)
N24 C16 1.360(4)
N24 C19 1.416(4)
C1 C21 1.440(4)
C1 C20 1.452(4)
C1 C2 1.465(4)
C2 C2A 1.451(4)
C2 C3 1.460(4)
C2A C2B 1.394(5)
C2A H2A 0.9500
C2B C2C 1.445(5)
C2B H2B 0.9500
C2C C3B 1.455(5)
C2C H2C 0.9501
C3 C3A 1.462(4)
C3 C4 1.465(4)
C3A C3B 1.388(5)
C3A H3A 0.9500
C3B H3B 0.9500
C4 C5 1.443(4)
C4 C21 1.455(4)
C5 C6 1.368(4)
C5 C5A 1.494(4)
C5A C5B 1.391(5)
C5A C5F 1.397(5)
C5B C5C 1.384(5)
C5B H5B 0.9500
C5C C5D 1.388(6)
C5C H5C 0.9500
C5D C5E 1.379(6)
C5D H5D 0.9500
C5E C5F 1.387(5)
C5E H5E 0.9500
C5F H5F 0.9500
C6 C7 1.452(4)
C7 C8 1.339(5)
C7 H7 0.9500
C8 C9 1.453(4)
C8 H8 0.9500
C9 C10 1.390(5)
C10 C11 1.381(5)
C10 C10A 1.502(5)
C10A C10F 1.379(6)
C10A C10B 1.405(5)
C10B C10C 1.386(5)
C10B H10B 0.9500
C10C C10D 1.378(7)
C10C H10C 0.9500
C10D C10E 1.376(7)
C10D H10D 0.9500
C10E C10F 1.395(6)
C10E H10E 0.9500
C10F H10F 0.9500
C11 C12 1.454(5)
C12 C13 1.344(5)
C12 H12 0.9500
C13 C14 1.449(5)
C13 H13 0.9500
C14 C15 1.379(5)
C15 C16 1.403(5)
C15 C15A 1.497(4)
C15A C15F 1.386(5)
C15A C15B 1.388(5)
C15B C15C 1.390(5)
C15B H15B 0.9500
C15C C15D 1.373(6)
C15C H15C 0.9500
C15D C15E 1.383(6)
C15D H15D 0.9500
C15E C15F 1.389(5)
C15E H15E 0.9500
C15F H15F 0.9500
C16 C17 1.446(4)
C17 C18 1.331(5)
C17 H17 0.9500
C18 C19 1.446(4)
C18 H18 0.9500
C19 C20 1.364(4)
C20 C20A 1.493(4)
C20A C20B 1.390(5)
C20A C20F 1.395(5)
C20B C20C 1.385(5)
C20B H20B 0.9500
C20C C20D 1.374(6)
C20C H20C 0.9500
C20D C20E 1.380(6)
C20D H20D 0.9500
C20E C20F 1.392(5)
C20E H20E 0.9500
C20F H20F 0.9500
C22 O22 1.144(4)
C23 O23 1.145(4)
C24 O24 1.145(4)
C25 O25 1.146(4)
C26 O26 1.148(4)
C27 O27 1.145(4)
C28 O28 1.136(4)
C29 O29 1.154(5)
C30 O30 1.138(4)

loop_
_geom_torsion_atom_site_label_1
_geom_torsion_atom_site_label_2
_geom_torsion_atom_site_label_3
_geom_torsion_atom_site_label_4
_geom_torsion
C27 Ru1 Ru2 C24 -24.6(3)
C22 Ru1 Ru2 C24 62.9(3)
C21 Ru1 Ru2 C24 170.3(3)
C4 Ru1 Ru2 C24 -146.0(3)
C1 Ru1 Ru2 C24 159.9(3)
C3 Ru1 Ru2 C24 -138.5(3)
C2 Ru1 Ru2 C24 -172.0(3)
Ru3 Ru1 Ru2 C24 -73.2(3)
Ru4 Ru1 Ru2 C24 -6.3(3)
C27 Ru1 Ru2 C23 -108.12(18)
C22 Ru1 Ru2 C23 -20.60(15)
C21 Ru1 Ru2 C23 86.85(15)
C4 Ru1 Ru2 C23 130.47(14)
C1 Ru1 Ru2 C23 76.41(14)
C3 Ru1 Ru2 C23 137.99(14)
C2 Ru1 Ru2 C23 104.51(14)
Ru3 Ru1 Ru2 C23 -156.71(11)
Ru4 Ru1 Ru2 C23 -89.82(11)
C27 Ru1 Ru2 C2B 125.14(16)
C22 Ru1 Ru2 C2B -147.34(14)
C21 Ru1 Ru2 C2B -39.89(13)
C4 Ru1 Ru2 C2B 3.74(13)
C1 Ru1 Ru2 C2B -50.32(12)
C3 Ru1 Ru2 C2B 11.25(12)
C2 Ru1 Ru2 C2B -22.22(13)
Ru3 Ru1 Ru2 C2B 76.56(10)
Ru4 Ru1 Ru2 C2B 143.45(9)
C27 Ru1 Ru2 C2A 151.48(16)
C22 Ru1 Ru2 C2A -121.00(13)
C21 Ru1 Ru2 C2A -13.55(12)
C4 Ru1 Ru2 C2A 30.08(12)
C1 Ru1 Ru2 C2A -23.98(11)
C3 Ru1 Ru2 C2A 37.59(11)
C2 Ru1 Ru2 C2A 4.12(12)
Ru3 Ru1 Ru2 C2A 102.90(9)
Ru4 Ru1 Ru2 C2A 169.79(8)
C27 Ru1 Ru2 C2C 89.11(16)
C22 Ru1 Ru2 C2C 176.63(13)
C21 Ru1 Ru2 C2C -75.92(13)
C4 Ru1 Ru2 C2C -32.29(12)
C1 Ru1 Ru2 C2C -86.35(11)
C3 Ru1 Ru2 C2C -24.78(11)
C2 Ru1 Ru2 C2C -58.25(12)
Ru3 Ru1 Ru2 C2C 40.53(8)
Ru4 Ru1 Ru2 C2C 107.42(8)
C27 Ru1 Ru2 Ru4 -18.30(13)
C22 Ru1 Ru2 Ru4 69.22(10)
C21 Ru1 Ru2 Ru4 176.67(9)
C4 Ru1 Ru2 Ru4 -139.71(9)
C1 Ru1 Ru2 Ru4 166.23(8)
C3 Ru1 Ru2 Ru4 -132.19(8)
C2 Ru1 Ru2 Ru4 -165.67(9)
Ru3 Ru1 Ru2 Ru4 -66.89(3)
C27 Ru1 Ru2 Ru3 48.59(14)
C22 Ru1 Ru2 Ru3 136.11(10)
C21 Ru1 Ru2 Ru3 -116.44(10)
C4 Ru1 Ru2 Ru3 -72.82(9)
C1 Ru1 Ru2 Ru3 -126.88(8)
C3 Ru1 Ru2 Ru3 -65.30(8)
C2 Ru1 Ru2 Ru3 -98.78(9)
Ru4 Ru1 Ru2 Ru3 66.89(3)
C27 Ru1 Ru3 C25 -78.7(3)
C22 Ru1 Ru3 C25 5.4(3)
C21 Ru1 Ru3 C25 178.4(3)
C4 Ru1 Ru3 C25 -170.6(3)
C1 Ru1 Ru3 C25 134.3(3)
C3 Ru1 Ru3 C25 161.6(3)
C2 Ru1 Ru3 C25 128.2(3)
Ru4 Ru1 Ru3 C25 0.1(3)
Ru2 Ru1 Ru3 C25 66.7(3)
C27 Ru1 Ru3 C26 16.47(16)
C22 Ru1 Ru3 C26 100.58(17)
C21 Ru1 Ru3 C26 -86.40(16)
C4 Ru1 Ru3 C26 -75.44(14)
C1 Ru1 Ru3 C26 -130.56(15)
C3 Ru1 Ru3 C26 -103.25(15)
C2 Ru1 Ru3 C26 -136.64(14)
Ru4 Ru1 Ru3 C26 95.22(12)
Ru2 Ru1 Ru3 C26 161.90(11)
C27 Ru1 Ru3 C3B 139.66(14)
C22 Ru1 Ru3 C3B -136.24(16)
C21 Ru1 Ru3 C3B 36.79(14)
C4 Ru1 Ru3 C3B 47.75(12)
C1 Ru1 Ru3 C3B -7.38(13)
C3 Ru1 Ru3 C3B 19.93(13)
C2 Ru1 Ru3 C3B -13.45(12)
Ru4 Ru1 Ru3 C3B -141.59(9)
Ru2 Ru1 Ru3 C3B -74.91(10)
C27 Ru1 Ru3 C3A 114.35(14)
C22 Ru1 Ru3 C3A -161.55(15)
C21 Ru1 Ru3 C3A 11.48(13)
C4 Ru1 Ru3 C3A 22.44(11)
C1 Ru1 Ru3 C3A -32.69(12)
C3 Ru1 Ru3 C3A -5.38(12)
C2 Ru1 Ru3 C3A -38.77(12)
Ru4 Ru1 Ru3 C3A -166.91(8)
Ru2 Ru1 Ru3 C3A -100.22(9)
C27 Ru1 Ru3 C2C 175.24(13)
C22 Ru1 Ru3 C2C -100.66(15)
C21 Ru1 Ru3 C2C 72.37(13)
C4 Ru1 Ru3 C2C 83.33(12)
C1 Ru1 Ru3 C2C 28.20(12)
C3 Ru1 Ru3 C2C 55.51(12)
C2 Ru1 Ru3 C2C 22.12(11)
Ru4 Ru1 Ru3 C2C -106.02(9)
Ru2 Ru1 Ru3 C2C -39.33(8)
C27 Ru1 Ru3 Ru4 -78.75(11)
C22 Ru1 Ru3 Ru4 5.36(13)
C21 Ru1 Ru3 Ru4 178.38(10)
C4 Ru1 Ru3 Ru4 -170.66(8)
C1 Ru1 Ru3 Ru4 134.21(9)
C3 Ru1 Ru3 Ru4 161.52(9)
C2 Ru1 Ru3 Ru4 128.14(8)
Ru2 Ru1 Ru3 Ru4 66.68(4)
C27 Ru1 Ru3 Ru2 -145.43(11)
C22 Ru1 Ru3 Ru2 -61.33(13)
C21 Ru1 Ru3 Ru2 111.70(11)
C4 Ru1 Ru3 Ru2 122.66(9)
C1 Ru1 Ru3 Ru2 67.53(9)
C3 Ru1 Ru3 Ru2 94.84(10)
C2 Ru1 Ru3 Ru2 61.46(8)
Ru4 Ru1 Ru3 Ru2 -66.68(4)
C24 Ru2 Ru3 C25 0.54(16)
C23 Ru2 Ru3 C25 -115.0(2)
C2B Ru2 Ru3 C25 91.89(14)
C2A Ru2 Ru3 C25 126.94(14)
C2C Ru2 Ru3 C25 73.93(15)
Ru4 Ru2 Ru3 C25 -83.34(11)
Ru1 Ru2 Ru3 C25 -157.81(11)
C24 Ru2 Ru3 C26 117.6(3)
C23 Ru2 Ru3 C26 2.1(3)
C2B Ru2 Ru3 C26 -151.0(2)
C2A Ru2 Ru3 C26 -116.0(2)
C2C Ru2 Ru3 C26 -169.0(3)
Ru4 Ru2 Ru3 C26 33.8(2)
Ru1 Ru2 Ru3 C26 -40.7(2)
C24 Ru2 Ru3 C3B -90.96(15)
C23 Ru2 Ru3 C3B 153.5(2)
C2B Ru2 Ru3 C3B 0.40(12)
C2A Ru2 Ru3 C3B 35.44(12)
C2C Ru2 Ru3 C3B -17.57(13)
Ru4 Ru2 Ru3 C3B -174.83(9)
Ru1 Ru2 Ru3 C3B 110.69(9)
C24 Ru2 Ru3 C3A -126.02(14)
C23 Ru2 Ru3 C3A 118.4(2)
C2B Ru2 Ru3 C3A -34.67(12)
C2A Ru2 Ru3 C3A 0.38(11)
C2C Ru2 Ru3 C3A -52.63(12)
Ru4 Ru2 Ru3 C3A 150.11(8)
Ru1 Ru2 Ru3 C3A 75.63(8)
C24 Ru2 Ru3 C2C -73.39(15)
C23 Ru2 Ru3 C2C 171.1(2)
C2B Ru2 Ru3 C2C 17.96(13)
C2A Ru2 Ru3 C2C 53.01(12)
Ru4 Ru2 Ru3 C2C -157.26(10)
Ru1 Ru2 Ru3 C2C 128.26(10)
C24 Ru2 Ru3 Ru4 83.87(12)
C23 Ru2 Ru3 Ru4 -31.66(19)
C2B Ru2 Ru3 Ru4 175.23(9)
C2A Ru2 Ru3 Ru4 -149.72(8)
C2C Ru2 Ru3 Ru4 157.26(10)
Ru1 Ru2 Ru3 Ru4 -74.48(2)
C24 Ru2 Ru3 Ru1 158.35(12)
C23 Ru2 Ru3 Ru1 42.82(19)
C2B Ru2 Ru3 Ru1 -110.29(9)
C2A Ru2 Ru3 Ru1 -75.25(8)
C2C Ru2 Ru3 Ru1 -128.26(10)
Ru4 Ru2 Ru3 Ru1 74.48(2)
C25 Ru3 Ru4 C29 17.05(16)
C26 Ru3 Ru4 C29 103.12(15)
C3B Ru3 Ru4 C29 -83.80(18)
C3A Ru3 Ru4 C29 -142.77(17)
C2C Ru3 Ru4 C29 -73.31(14)
Ru1 Ru3 Ru4 C29 -162.97(11)
Ru2 Ru3 Ru4 C29 -92.25(11)
C25 Ru3 Ru4 C30 -78.91(15)
C26 Ru3 Ru4 C30 7.16(15)
C3B Ru3 Ru4 C30 -179.76(17)
C3A Ru3 Ru4 C30 121.27(17)
C2C Ru3 Ru4 C30 -169.27(13)
Ru1 Ru3 Ru4 C30 101.07(11)
Ru2 Ru3 Ru4 C30 171.79(11)
C25 Ru3 Ru4 C28 142.4(5)
C26 Ru3 Ru4 C28 -131.5(5)
C3B Ru3 Ru4 C28 41.5(5)
C3A Ru3 Ru4 C28 -17.4(5)
C2C Ru3 Ru4 C28 52.0(5)
Ru1 Ru3 Ru4 C28 -37.6(5)
Ru2 Ru3 Ru4 C28 33.1(5)
C25 Ru3 Ru4 Ru2 109.30(11)
C26 Ru3 Ru4 Ru2 -164.62(11)
C3B Ru3 Ru4 Ru2 8.45(14)
C3A Ru3 Ru4 Ru2 -50.51(13)
C2C Ru3 Ru4 Ru2 18.94(8)
Ru1 Ru3 Ru4 Ru2 -70.72(3)
C25 Ru3 Ru4 Ru1 -179.98(11)
C26 Ru3 Ru4 Ru1 -93.91(11)
C3B Ru3 Ru4 Ru1 79.17(14)
C3A Ru3 Ru4 Ru1 20.20(12)
C2C Ru3 Ru4 Ru1 89.66(8)
Ru2 Ru3 Ru4 Ru1 70.72(3)
C24 Ru2 Ru4 C29 -21.78(15)
C23 Ru2 Ru4 C29 -106.89(15)
C2B Ru2 Ru4 C29 82.73(19)
C2A Ru2 Ru4 C29 144.23(17)
C2C Ru2 Ru4 C29 71.28(14)
Ru3 Ru2 Ru4 C29 90.86(11)
Ru1 Ru2 Ru4 C29 160.49(11)
C24 Ru2 Ru4 C30 -135.8(3)
C23 Ru2 Ru4 C30 139.1(3)
C2B Ru2 Ru4 C30 -31.2(3)
C2A Ru2 Ru4 C30 30.3(3)
C2C Ru2 Ru4 C30 -42.7(3)
Ru3 Ru2 Ru4 C30 -23.1(3)
Ru1 Ru2 Ru4 C30 46.5(3)
C24 Ru2 Ru4 C28 74.81(15)
C23 Ru2 Ru4 C28 -10.31(15)
C2B Ru2 Ru4 C28 179.31(18)
C2A Ru2 Ru4 C28 -119.18(17)
C2C Ru2 Ru4 C28 167.87(14)
Ru3 Ru2 Ru4 C28 -172.55(11)
Ru1 Ru2 Ru4 C28 -102.93(11)
C24 Ru2 Ru4 Ru3 -112.64(11)
C23 Ru2 Ru4 Ru3 162.24(11)
C2B Ru2 Ru4 Ru3 -8.14(15)
C2A Ru2 Ru4 Ru3 53.36(13)
C2C Ru2 Ru4 Ru3 -19.58(8)
Ru1 Ru2 Ru4 Ru3 69.62(3)
C24 Ru2 Ru4 Ru1 177.74(11)
C23 Ru2 Ru4 Ru1 92.62(11)
C2B Ru2 Ru4 Ru1 -77.76(15)
C2A Ru2 Ru4 Ru1 -16.26(13)
C2C Ru2 Ru4 Ru1 -89.20(9)
Ru3 Ru2 Ru4 Ru1 -69.62(3)
C27 Ru1 Ru4 C29 125.8(2)
C22 Ru1 Ru4 C29 -141.0(2)
C4 Ru1 Ru4 C29 51.1(3)
C1 Ru1 Ru4 C29 -62.6(2)
C3 Ru1 Ru4 C29 15.7(2)
C2 Ru1 Ru4 C29 -26.1(2)
Ru3 Ru1 Ru4 C29 34.5(2)
Ru2 Ru1 Ru4 C29 -40.2(2)
C27 Ru1 Ru4 C30 1.59(15)
C22 Ru1 Ru4 C30 94.80(15)
C4 Ru1 Ru4 C30 -73.10(18)
C1 Ru1 Ru4 C30 173.23(16)
C3 Ru1 Ru4 C30 -108.49(14)
C2 Ru1 Ru4 C30 -150.28(14)
Ru3 Ru1 Ru4 C30 -89.65(11)
Ru2 Ru1 Ru4 C30 -164.39(11)
C27 Ru1 Ru4 C28 -97.26(16)
C22 Ru1 Ru4 C28 -4.05(15)
C4 Ru1 Ru4 C28 -171.95(18)
C1 Ru1 Ru4 C28 74.38(17)
C3 Ru1 Ru4 C28 152.66(15)
C2 Ru1 Ru4 C28 110.87(15)
Ru3 Ru1 Ru4 C28 171.50(12)
Ru2 Ru1 Ru4 C28 96.76(12)
C27 Ru1 Ru4 Ru3 91.24(11)
C22 Ru1 Ru4 Ru3 -175.56(11)
C4 Ru1 Ru4 Ru3 16.54(14)
C1 Ru1 Ru4 Ru3 -97.12(13)
C3 Ru1 Ru4 Ru3 -18.84(9)
C2 Ru1 Ru4 Ru3 -60.64(9)
Ru2 Ru1 Ru4 Ru3 -74.74(3)
C27 Ru1 Ru4 Ru2 165.98(10)
C22 Ru1 Ru4 Ru2 -100.81(11)
C4 Ru1 Ru4 Ru2 91.29(14)
C1 Ru1 Ru4 Ru2 -22.38(12)
C3 Ru1 Ru4 Ru2 55.90(9)
C2 Ru1 Ru4 Ru2 14.11(9)
Ru3 Ru1 Ru4 Ru2 74.74(3)
C21 Ni1 N22 C9 -168.6(3)
N23 Ni1 N22 C9 18.2(3)
C21 Ni1 N22 C6 3.4(3)
N23 Ni1 N22 C6 -169.8(3)
N22 Ni1 N23 C11 -7.7(3)
N24 Ni1 N23 C11 167.0(3)
N22 Ni1 N23 C14 169.8(3)
N24 Ni1 N23 C14 -15.4(3)
C21 Ni1 N24 C16 -170.7(3)
N23 Ni1 N24 C16 2.5(3)
C21 Ni1 N24 C19 20.3(3)
N23 Ni1 N24 C19 -166.6(3)
C27 Ru1 C1 C21 -9.1(3)
C22 Ru1 C1 C21 -106.2(2)
C4 Ru1 C1 C21 40.91(18)
C3 Ru1 C1 C21 84.01(19)
C2 Ru1 C1 C21 122.1(3)
Ru3 Ru1 C1 C21 112.08(17)
Ru4 Ru1 C1 C21 -176.12(13)
Ru2 Ru1 C1 C21 165.52(17)
C27 Ru1 C1 C20 107.2(3)
C22 Ru1 C1 C20 10.0(3)
C21 Ru1 C1 C20 116.2(3)
C4 Ru1 C1 C20 157.1(3)
C3 Ru1 C1 C20 -159.8(3)
C2 Ru1 C1 C20 -121.7(3)
Ru3 Ru1 C1 C20 -131.7(2)
Ru4 Ru1 C1 C20 -59.9(3)
Ru2 Ru1 C1 C20 -78.2(3)
C27 Ru1 C1 C2 -131.2(2)
C22 Ru1 C1 C2 131.70(19)
C21 Ru1 C1 C2 -122.1(3)
C4 Ru1 C1 C2 -81.17(19)
C3 Ru1 C1 C2 -38.07(17)
Ru3 Ru1 C1 C2 -10.0(2)
Ru4 Ru1 C1 C2 61.8(2)
Ru2 Ru1 C1 C2 43.43(17)
C21 C1 C2 C2A -179.6(3)
C20 C1 C2 C2A 1.0(5)
Ru1 C1 C2 C2A -120.8(3)
C21 C1 C2 C3 3.2(3)
C20 C1 C2 C3 -176.2(3)
Ru1 C1 C2 C3 62.0(2)
C21 C1 C2 Ru1 -58.8(2)
C20 C1 C2 Ru1 121.9(3)
C27 Ru1 C2 C2A -132.9(3)
C22 Ru1 C2 C2A 62.4(3)
C21 Ru1 C2 C2A 155.7(3)
C4 Ru1 C2 C2A -161.9(3)
C1 Ru1 C2 C2A 121.0(3)
C3 Ru1 C2 C2A -123.1(3)
Ru3 Ru1 C2 C2A -67.7(3)
Ru4 Ru1 C2 C2A -21.1(3)
Ru2 Ru1 C2 C2A -7.9(2)
C27 Ru1 C2 C3 -9.8(4)
C22 Ru1 C2 C3 -174.49(19)
C21 Ru1 C2 C3 -81.16(19)
C4 Ru1 C2 C3 -38.77(18)
C1 Ru1 C2 C3 -115.9(3)
Ru3 Ru1 C2 C3 55.40(17)
Ru4 Ru1 C2 C3 101.99(17)
Ru2 Ru1 C2 C3 115.19(19)
C27 Ru1 C2 C1 106.1(3)
C22 Ru1 C2 C1 -58.6(2)
C21 Ru1 C2 C1 34.73(17)
C4 Ru1 C2 C1 77.13(19)
C3 Ru1 C2 C1 115.9(3)
Ru3 Ru1 C2 C1 171.29(17)
Ru4 Ru1 C2 C1 -142.11(15)
Ru2 Ru1 C2 C1 -128.91(19)
C3 C2 C2A C2B -19.1(5)
C1 C2 C2A C2B 164.3(3)
Ru1 C2 C2A C2B 73.3(4)
C3 C2 C2A Ru2 -83.5(3)
C1 C2 C2A Ru2 99.8(3)
Ru1 C2 C2A Ru2 8.8(2)
C24 Ru2 C2A C2B 44.8(2)
C23 Ru2 C2A C2B 135.2(2)
C2C Ru2 C2A C2B -29.82(19)
Ru4 Ru2 C2A C2B -119.12(18)
Ru3 Ru2 C2A C2B -76.25(19)
Ru1 Ru2 C2A C2B -133.64(19)
C24 Ru2 C2A C2 172.62(19)
C23 Ru2 C2A C2 -96.9(2)
C2B Ru2 C2A C2 127.8(3)
C2C Ru2 C2A C2 98.0(2)
Ru4 Ru2 C2A C2 8.7(3)
Ru3 Ru2 C2A C2 51.60(18)
Ru1 Ru2 C2A C2 -5.79(16)
C2 C2A C2B C2C -8.8(5)
Ru2 C2A C2B C2C 66.5(3)
C2 C2A C2B Ru2 -75.2(3)
C24 Ru2 C2B C2A -142.4(2)
C23 Ru2 C2B C2A -56.8(2)
C2C Ru2 C2B C2A 130.1(3)
Ru4 Ru2 C2B C2A 111.5(2)
Ru3 Ru2 C2B C2A 104.68(18)
Ru1 Ru2 C2B C2A 47.86(19)
C24 Ru2 C2B C2C 87.4(2)
C23 Ru2 C2B C2C 173.05(19)
C2A Ru2 C2B C2C -130.1(3)
Ru4 Ru2 C2B C2C -18.6(3)
Ru3 Ru2 C2B C2C -25.47(18)
Ru1 Ru2 C2B C2C -82.29(18)
C2A C2B C2C C3B 51.3(5)
Ru2 C2B C2C C3B 115.2(3)
C2A C2B C2C Ru2 -63.9(3)
C2A C2B C2C Ru3 -25.9(5)
Ru2 C2B C2C Ru3 38.0(2)
C24 Ru2 C2C C2B -93.5(2)
C23 Ru2 C2C C2B -16.7(5)
C2A Ru2 C2C C2B 29.98(19)
Ru4 Ru2 C2C C2B 168.57(17)
Ru3 Ru2 C2C C2B 148.4(2)
Ru1 Ru2 C2C C2B 105.41(18)
C24 Ru2 C2C C3B 151.4(3)
C23 Ru2 C2C C3B -131.8(4)
C2B Ru2 C2C C3B -115.1(3)
C2A Ru2 C2C C3B -85.1(3)
Ru4 Ru2 C2C C3B 53.5(3)
Ru3 Ru2 C2C C3B 33.3(2)
Ru1 Ru2 C2C C3B -9.7(3)
C24 Ru2 C2C Ru3 118.07(13)
C23 Ru2 C2C Ru3 -165.0(3)
C2B Ru2 C2C Ru3 -148.4(2)
C2A Ru2 C2C Ru3 -118.41(12)
Ru4 Ru2 C2C Ru3 20.18(8)
Ru1 Ru2 C2C Ru3 -42.98(7)
C25 Ru3 C2C C2B -150.0(3)
C26 Ru3 C2C C2B 132.5(3)
C3B Ru3 C2C C2B 113.4(4)
C3A Ru3 C2C C2B 81.9(3)
Ru4 Ru3 C2C C2B -55.6(3)
Ru1 Ru3 C2C C2B 8.1(3)
Ru2 Ru3 C2C C2B -35.5(2)
C25 Ru3 C2C C3B 96.7(2)
C26 Ru3 C2C C3B 19.1(4)
C3A Ru3 C2C C3B -31.48(18)
Ru4 Ru3 C2C C3B -169.00(16)
Ru1 Ru3 C2C C3B -105.32(18)
Ru2 Ru3 C2C C3B -148.9(2)
C25 Ru3 C2C Ru2 -114.43(12)
C26 Ru3 C2C Ru2 168.0(3)
C3B Ru3 C2C Ru2 148.9(2)
C3A Ru3 C2C Ru2 117.43(12)
Ru4 Ru3 C2C Ru2 -20.09(8)
Ru1 Ru3 C2C Ru2 43.59(7)
C2A C2 C3 C3A 3.4(5)
C1 C2 C3 C3A -179.4(3)
Ru1 C2 C3 C3A -117.5(3)
C2A C2 C3 C4 -175.6(3)
C1 C2 C3 C4 1.5(3)
Ru1 C2 C3 C4 63.4(2)
C2A C2 C3 Ru1 120.9(3)
C1 C2 C3 Ru1 -61.9(2)
C27 Ru1 C3 C2 174.72(19)
C22 Ru1 C3 C2 12.0(4)
C21 Ru1 C3 C2 80.03(19)
C4 Ru1 C3 C2 115.2(2)
C1 Ru1 C3 C2 38.22(18)
Ru3 Ru1 C3 C2 -114.95(18)
Ru4 Ru1 C3 C2 -97.70(17)
Ru2 Ru1 C3 C2 -53.89(17)
C27 Ru1 C3 C3A -60.5(3)
C22 Ru1 C3 C3A 136.8(3)
C21 Ru1 C3 C3A -155.2(3)
C4 Ru1 C3 C3A -120.1(3)
C1 Ru1 C3 C3A 163.0(3)
C2 Ru1 C3 C3A 124.8(3)
Ru3 Ru1 C3 C3A 9.8(2)
Ru4 Ru1 C3 C3A 27.1(3)
Ru2 Ru1 C3 C3A 70.9(2)
C27 Ru1 C3 C4 59.5(2)
C22 Ru1 C3 C4 -103.1(3)
C21 Ru1 C3 C4 -35.15(17)
C1 Ru1 C3 C4 -76.96(18)
C2 Ru1 C3 C4 -115.2(2)
Ru3 Ru1 C3 C4 129.86(18)
Ru4 Ru1 C3 C4 147.12(14)
Ru2 Ru1 C3 C4 -169.07(16)
C2 C3 C3A C3B 16.2(5)
C4 C3 C3A C3B -164.8(3)
Ru1 C3 C3A C3B -76.2(4)
C2 C3 C3A Ru3 81.4(3)
C4 C3 C3A Ru3 -99.7(3)
Ru1 C3 C3A Ru3 -11.0(2)
C25 Ru3 C3A C3B -38.5(2)
C26 Ru3 C3A C3B -129.0(2)
C2C Ru3 C3A C3B 31.09(18)
Ru4 Ru3 C3A C3B 117.30(18)
Ru1 Ru3 C3A C3B 135.49(18)
Ru2 Ru3 C3A C3B 76.42(18)
C25 Ru3 C3A C3 -166.4(2)
C26 Ru3 C3A C3 103.1(2)
C3B Ru3 C3A C3 -127.9(3)
C2C Ru3 C3A C3 -96.8(2)
Ru4 Ru3 C3A C3 -10.6(3)
Ru1 Ru3 C3A C3 7.60(17)
Ru2 Ru3 C3A C3 -51.46(18)
C3 C3A C3B C2C 5.9(5)
Ru3 C3A C3B C2C -71.3(3)
C3 C3A C3B Ru3 77.2(3)
C2B C2C C3B C3A -48.4(5)
Ru2 C2C C3B C3A 31.1(4)
Ru3 C2C C3B C3A 67.6(3)
C2B C2C C3B Ru3 -116.0(3)
Ru2 C2C C3B Ru3 -36.5(2)
C25 Ru3 C3B C3A 148.5(2)
C26 Ru3 C3B C3A 61.9(2)
C2C Ru3 C3B C3A -127.5(3)
Ru4 Ru3 C3B C3A -110.22(19)
Ru1 Ru3 C3B C3A -45.54(19)
Ru2 Ru3 C3B C3A -103.04(18)
C25 Ru3 C3B C2C -84.0(2)
C26 Ru3 C3B C2C -170.56(19)
C3A Ru3 C3B C2C 127.5(3)
Ru4 Ru3 C3B C2C 17.3(3)
Ru1 Ru3 C3B C2C 82.01(18)
Ru2 Ru3 C3B C2C 24.50(17)
C2 C3 C4 C5 169.3(3)
C3A C3 C4 C5 -9.8(5)
Ru1 C3 C4 C5 -126.5(3)
C2 C3 C4 C21 -5.7(3)
C3A C3 C4 C21 175.2(3)
Ru1 C3 C4 C21 58.5(2)
C2 C3 C4 Ru1 -64.2(2)
C3A C3 C4 Ru1 116.7(3)
C27 Ru1 C4 C5 -5.6(3)
C22 Ru1 C4 C5 -96.6(3)
C21 Ru1 C4 C5 -116.2(4)
C1 Ru1 C4 C5 -156.6(3)
C3 Ru1 C4 C5 122.1(4)
C2 Ru1 C4 C5 160.5(3)
Ru3 Ru1 C4 C5 78.3(3)
Ru4 Ru1 C4 C5 64.7(3)
Ru2 Ru1 C4 C5 134.4(3)
C27 Ru1 C4 C21 110.6(2)
C22 Ru1 C4 C21 19.6(3)
C1 Ru1 C4 C21 -40.45(18)
C3 Ru1 C4 C21 -121.7(2)
C2 Ru1 C4 C21 -83.31(19)
Ru3 Ru1 C4 C21 -165.50(17)
Ru4 Ru1 C4 C21 -179.14(13)
Ru2 Ru1 C4 C21 -109.41(17)
C27 Ru1 C4 C3 -127.74(19)
C22 Ru1 C4 C3 141.3(2)
C21 Ru1 C4 C3 121.7(2)
C1 Ru1 C4 C3 81.25(18)
C2 Ru1 C4 C3 38.38(17)
Ru3 Ru1 C4 C3 -43.80(16)
Ru4 Ru1 C4 C3 -57.4(2)
Ru2 Ru1 C4 C3 12.28(18)
C21 C4 C5 C6 -10.5(5)
C3 C4 C5 C6 175.1(3)
Ru1 C4 C5 C6 79.4(4)
C21 C4 C5 C5A 160.3(3)
C3 C4 C5 C5A -14.2(5)
Ru1 C4 C5 C5A -109.8(3)
C6 C5 C5A C5B 102.3(4)
C4 C5 C5A C5B -68.8(4)
C6 C5 C5A C5F -73.7(4)
C4 C5 C5A C5F 115.2(4)
C5F C5A C5B C5C -0.9(5)
C5 C5A C5B C5C -177.0(3)
C5A C5B C5C C5D -0.8(5)
C5B C5C C5D C5E 1.5(6)
C5C C5D C5E C5F -0.5(6)
C5D C5E C5F C5A -1.2(6)
C5B C5A C5F C5E 1.9(5)
C5 C5A C5F C5E 178.0(3)
C4 C5 C6 N22 -9.4(5)
C5A C5 C6 N22 179.2(3)
C4 C5 C6 C7 171.0(3)
C5A C5 C6 C7 -0.3(5)
C9 N22 C6 C5 -175.6(3)
Ni1 N22 C6 C5 11.1(5)
C9 N22 C6 C7 4.0(3)
Ni1 N22 C6 C7 -169.3(2)
C5 C6 C7 C8 177.7(3)
N22 C6 C7 C8 -2.0(4)
C6 C7 C8 C9 -0.9(4)
C6 N22 C9 C10 168.7(3)
Ni1 N22 C9 C10 -17.8(5)
C6 N22 C9 C8 -4.6(3)
Ni1 N22 C9 C8 168.9(2)
C7 C8 C9 N22 3.5(4)
C7 C8 C9 C10 -170.1(3)
N22 C9 C10 C11 0.0(5)
C8 C9 C10 C11 172.6(3)
N22 C9 C10 C10A -178.3(3)
C8 C9 C10 C10A -5.8(5)
C11 C10 C10A C10F 88.3(4)
C9 C10 C10A C10F -93.3(4)
C11 C10 C10A C10B -91.7(4)
C9 C10 C10A C10B 86.7(4)
C10F C10A C10B C10C -1.3(5)
C10 C10A C10B C10C 178.6(3)
C10A C10B C10C C10D 1.0(6)
C10B C10C C10D C10E -0.2(6)
C10C C10D C10E C10F -0.3(6)
C10B C10A C10F C10E 0.7(5)
C10 C10A C10F C10E -179.2(3)
C10D C10E C10F C10A 0.1(6)
C14 N23 C11 C10 176.8(3)
Ni1 N23 C11 C10 -5.2(5)
C14 N23 C11 C12 -2.8(4)
Ni1 N23 C11 C12 175.2(2)
C9 C10 C11 N23 11.9(5)
C10A C10 C11 N23 -169.8(3)
C9 C10 C11 C12 -168.6(3)
C10A C10 C11 C12 9.7(5)
N23 C11 C12 C13 -0.2(4)
C10 C11 C12 C13 -179.7(3)
C11 C12 C13 C14 2.9(4)
C11 N23 C14 C15 -166.6(3)
Ni1 N23 C14 C15 15.4(5)
C11 N23 C14 C13 4.6(4)
Ni1 N23 C14 C13 -173.4(2)
C12 C13 C14 N23 -4.9(4)
C12 C13 C14 C15 166.3(3)
N23 C14 C15 C16 2.1(5)
C13 C14 C15 C16 -167.9(3)
N23 C14 C15 C15A 177.2(3)
C13 C14 C15 C15A 7.2(5)
C14 C15 C15A C15F 117.5(4)
C16 C15 C15A C15F -67.2(4)
C14 C15 C15A C15B -65.2(4)
C16 C15 C15A C15B 110.1(4)
C15F C15A C15B C15C 1.2(5)
C15 C15A C15B C15C -176.2(3)
C15A C15B C15C C15D 0.2(5)
C15B C15C C15D C15E -1.5(6)
C15C C15D C15E C15F 1.2(6)
C15B C15A C15F C15E -1.4(5)
C15 C15A C15F C15E 176.0(3)
C15D C15E C15F C15A 0.2(6)
C19 N24 C16 C15 -177.1(3)
Ni1 N24 C16 C15 11.9(5)
C19 N24 C16 C17 5.3(4)
Ni1 N24 C16 C17 -165.8(2)
C14 C15 C16 N24 -16.3(5)
C15A C15 C16 N24 168.5(3)
C14 C15 C16 C17 161.1(3)
C15A C15 C16 C17 -14.1(5)
N24 C16 C17 C18 -0.8(4)
C15 C16 C17 C18 -178.5(3)
C16 C17 C18 C19 -4.0(4)
C16 N24 C19 C20 161.5(3)
Ni1 N24 C19 C20 -27.4(5)
C16 N24 C19 C18 -7.7(3)
Ni1 N24 C19 C18 163.3(2)
C17 C18 C19 C20 -161.8(3)
C17 C18 C19 N24 7.5(4)
N24 C19 C20 C1 4.2(5)
C18 C19 C20 C1 171.8(3)
N24 C19 C20 C20A 179.6(3)
C18 C19 C20 C20A -12.7(5)
C21 C1 C20 C19 21.1(5)
C2 C1 C20 C19 -159.6(3)
Ru1 C1 C20 C19 -66.3(4)
C21 C1 C20 C20A -154.2(3)
C2 C1 C20 C20A 25.1(5)
Ru1 C1 C20 C20A 118.4(3)
C19 C20 C20A C20B -115.8(4)
C1 C20 C20A C20B 59.5(4)
C19 C20 C20A C20F 63.8(4)
C1 C20 C20A C20F -120.9(4)
C20F C20A C20B C20C 0.2(5)
C20 C20A C20B C20C 179.8(3)
C20A C20B C20C C20D -0.3(6)
C20B C20C C20D C20E 0.3(7)
C20C C20D C20E C20F -0.1(7)
C20D C20E C20F C20A -0.1(7)
C20B C20A C20F C20E 0.0(5)
C20 C20A C20F C20E -179.6(3)
C20 C1 C21 C4 172.9(3)
C2 C1 C21 C4 -6.5(3)
Ru1 C1 C21 C4 -66.8(2)
C20 C1 C21 Ni1 -23.7(4)
C2 C1 C21 Ni1 156.9(2)
Ru1 C1 C21 Ni1 96.6(2)
C20 C1 C21 Ru1 -120.3(3)
C2 C1 C21 Ru1 60.3(2)
C5 C4 C21 C1 -167.8(3)
C3 C4 C21 C1 7.4(3)
Ru1 C4 C21 C1 67.0(2)
C5 C4 C21 Ni1 28.5(4)
C3 C4 C21 Ni1 -156.3(2)
Ru1 C4 C21 Ni1 -96.8(2)
C5 C4 C21 Ru1 125.2(3)
C3 C4 C21 Ru1 -59.5(2)
N22 Ni1 C21 C1 178.5(3)
N24 Ni1 C21 C1 3.7(3)
N22 Ni1 C21 C4 -21.5(3)
N24 Ni1 C21 C4 163.8(3)
N22 Ni1 C21 Ru1 -101.24(14)
N24 Ni1 C21 Ru1 83.99(14)
C27 Ru1 C21 C1 174.10(19)
C22 Ru1 C21 C1 81.2(2)
C4 Ru1 C21 C1 -111.3(3)
C3 Ru1 C21 C1 -76.24(19)
C2 Ru1 C21 C1 -34.82(17)
Ru3 Ru1 C21 C1 -93.12(18)
Ru2 Ru1 C21 C1 -17.5(2)
C27 Ru1 C21 C4 -74.6(2)
C22 Ru1 C21 C4 -167.53(19)
C1 Ru1 C21 C4 111.3(3)
C3 Ru1 C21 C4 35.06(17)
C2 Ru1 C21 C4 76.48(19)
Ru3 Ru1 C21 C4 18.2(2)
Ru2 Ru1 C21 C4 93.85(17)
C27 Ru1 C21 Ni1 49.01(17)
C22 Ru1 C21 Ni1 -43.92(17)
C4 Ru1 C21 Ni1 123.6(2)
C1 Ru1 C21 Ni1 -125.1(2)
C3 Ru1 C21 Ni1 158.67(17)
C2 Ru1 C21 Ni1 -159.91(17)
Ru3 Ru1 C21 Ni1 141.79(8)
Ru2 Ru1 C21 Ni1 -142.54(8)
C27 Ru1 C22 O22 -101.3(17)
C21 Ru1 C22 O22 2.9(17)
C4 Ru1 C22 O22 -9.3(18)
C1 Ru1 C22 O22 39.8(17)
C3 Ru1 C22 O22 62.8(18)
C2 Ru1 C22 O22 71.2(17)
Ru3 Ru1 C22 O22 177.1(17)
Ru4 Ru1 C22 O22 -178.2(17)
Ru2 Ru1 C22 O22 127.4(17)
